data_7128667
loop_
_publ_author_name
'Burt, Liam K.'
'Hill, Anthony F.'

_publ_section_title
;
 Construction of an iminoketenylidene.
;
_journal_issue 68
_journal_name_full 'Chemical communications (Cambridge, England)'
_journal_page_first 8480
_journal_page_last 8483
_journal_paper_doi 10.1039/d1cc03310g
_journal_volume 57
_journal_year 2021
_chemical_formula_moiety 'C45 H46 B Br N7 O2 P Pt W, C H2 Cl2'
_chemical_formula_sum 'C46 H48 B Br Cl2 N7 O2 P Pt W'
_chemical_formula_weight 1302.44
_space_group_crystal_system triclinic
_space_group_IT_number 2
_space_group_name_Hall '-P 1'
_space_group_name_H-M_alt 'P -1'
_atom_sites_solution_hydrogens mixed
_audit_creation_date 2021-02-16
_audit_creation_method
;
Olex2 1.2
(compiled 2018.05.29 svn.r3508 for OlexSys, GUI svn.r5506)
;
_audit_update_record
;
2021-05-21 deposited with the CCDC.	2021-07-20 downloaded from the CCDC.
;
_cell_angle_alpha 88.182(2)
_cell_angle_beta 77.516(2)
_cell_angle_gamma 82.340(2)
_cell_formula_units_Z 2
_cell_length_a 9.4191(2)
_cell_length_b 15.8501(4)
_cell_length_c 16.1962(4)
_cell_measurement_reflns_used 14464
_cell_measurement_temperature 150.01(10)
_cell_measurement_theta_max 73.7000
_cell_measurement_theta_min 4.8280
_cell_volume 2339.74(10)
_computing_cell_refinement 'CrysAlisPro 1.171.40.82a (Rigaku OD, 2020)'
_computing_data_collection 'CrysAlisPro 1.171.40.82a (Rigaku OD, 2020)'
_computing_data_reduction 'CrysAlisPro 1.171.40.82a (Rigaku OD, 2020)'
_computing_molecular_graphics 'Olex2 (Dolomanov et al., 2009)'
_computing_publication_material 'Olex2 (Dolomanov et al., 2009)'
_computing_structure_refinement 'ShelXL (Sheldrick, 2015)'
_computing_structure_solution 'SHELXT 2018/2 (Sheldrick, 2018)'
_diffrn_ambient_environment N~2~
_diffrn_ambient_temperature 150.01(10)
_diffrn_detector 'CCD plate'
_diffrn_detector_area_resol_mean 8.1297
_diffrn_detector_type EosS2
_diffrn_measured_fraction_theta_full 0.997
_diffrn_measured_fraction_theta_max 0.996
_diffrn_measurement_details
;
List of Runs (angles in degrees, time in seconds):

  # Type    Start    End  Width  t~exp~   \w     \q     \k     \f   Frames
#--------------------------------------------------------------------------
  1  \w     20.00 104.00   1.00    2.19    --   37.19  57.00 -30.00   84
  2  \w     18.00 106.00   1.00    2.19    --   37.19  38.00-150.00   88
  3  \w    -32.00  56.00   1.00    2.19    --   37.19 -38.00-150.00   88
  4  \w     27.00  91.00   1.00    2.19    --   37.19-125.00-120.00   64
  5  \w     17.00 104.00   1.00    2.19    --   37.19  65.00  40.90   87
  6  \w      4.00  30.00   1.00    2.19    --   37.19  88.00 140.83   26
  7  \w     27.00  91.00   1.00    2.19    --   37.19-125.00  60.00   64
  8  \w     18.00 106.00   1.00    2.19    --   37.19  38.00 150.00   88
  9  \w     42.00 130.00   1.00   11.00    --  111.00 -38.00 120.00   88
 10  \w     42.00 130.00   1.00   11.00    --  111.00 -38.00 -30.00   88
 11  \w     43.00 128.00   1.00   11.00    --  111.00 -50.00 -60.00   85
 12  \w     43.00 138.00   1.00   11.00    --  111.00 -77.00   0.00   95
 13  \w     41.00 109.00   1.00   11.00    --  111.00-111.00  90.00   68
 14  \w     61.00 146.00   1.00   11.00    --  111.00 178.00  90.00   85
 15  \w     41.00 109.00   1.00   11.00    --  111.00-111.00-180.00   68
 16  \w     41.00 136.00   1.00   11.00    --  111.00 -25.00  30.00   95
 17  \w     41.00 109.00   1.00   11.00    --  111.00-111.00 -30.00   68
 18  \w     94.00 178.00   1.00   11.00    --  111.00  50.00 -90.00   84
 19  \w    103.00 178.00   1.00   11.00    --  111.00  77.00  90.00   75
 20  \w     43.00 138.00   1.00   11.00    --  111.00 -77.00-180.00   95
 21  \w     42.00 178.00   1.00   11.00    --  111.00   0.00  60.00  136
 22  \w    -32.00  56.00   1.00    2.19    --   37.19 -38.00 120.00   88
 23  \w    -32.00  56.00   1.00    2.19    --   37.19 -38.00  30.00   88
 24  \w     10.00  42.00   1.00    2.19    --   37.19  77.00 -62.33   32
 25  \w    -30.00  54.00   1.00    2.19    --   37.19 -57.00 -60.00   84
 26  \w      4.00  30.00   1.00    2.19    --   37.19  88.00-126.67   26
 27  \w      4.00  30.00   1.00    2.19    --   37.19  88.00 -86.54   26
 28  \w     65.00 178.00   1.00   11.00    --  111.00  12.00-150.00  113
 29  \w     92.00 178.00   1.00   11.00    --  111.00  38.00  30.00   86
 30  \w     92.00 178.00   1.00   11.00    --  111.00  38.00   0.00   86
 31  \w     86.00 178.00   1.00   11.00    --  111.00  25.00 -30.00   92
 32  \w     92.00 178.00   1.00   11.00    --  111.00  38.00  60.00   86
 33  \w     92.00 178.00   1.00   11.00    --  111.00  38.00-120.00   86
 34  \w     92.00 178.00   1.00   11.00    --  111.00  38.00-150.00   86
 35  \w     91.00 178.00   1.00   11.00    --  111.00  64.00  60.00   87
 36  \w     94.00 178.00   1.00   11.00    --  111.00  50.00 120.00   84
 37  \w     91.00 178.00   1.00   11.00    --  111.00  64.00-120.00   87
 38  \w     92.00 178.00   1.00   11.00    --  111.00  38.00-180.00   86
 39  \w     86.00 178.00   1.00   11.00    --  111.00  25.00 120.00   92
 40  \w     18.00 106.00   1.00    2.19    --   37.19  38.00 -60.00   88
 41  \w      4.00  30.00   1.00    2.19    --   37.19  89.00  69.07   26
;
_diffrn_measurement_device 'four-circle diffractometer'
_diffrn_measurement_device_type 'SuperNova, Dual, Cu at home/near, EosS2'
_diffrn_measurement_method '\w scans'
_diffrn_orient_matrix_type 'CrysAlisPro convention (1999,Acta A55,543-557)'
_diffrn_orient_matrix_UB_11 -0.0847213000
_diffrn_orient_matrix_UB_12 -0.0060618000
_diffrn_orient_matrix_UB_13 -0.0705511000
_diffrn_orient_matrix_UB_21 0.0541384000
_diffrn_orient_matrix_UB_22 0.0825948000
_diffrn_orient_matrix_UB_23 -0.0399021000
_diffrn_orient_matrix_UB_31 0.1357672000
_diffrn_orient_matrix_UB_32 -0.0525291000
_diffrn_orient_matrix_UB_33 -0.0540505000
_diffrn_radiation_monochromator mirror
_diffrn_radiation_probe x-ray
_diffrn_radiation_type CuK\a
_diffrn_radiation_wavelength 1.54184
_diffrn_reflns_av_R_equivalents 0.0565
_diffrn_reflns_av_unetI/netI 0.0523
_diffrn_reflns_Laue_measured_fraction_full 0.997
_diffrn_reflns_Laue_measured_fraction_max 0.996
_diffrn_reflns_limit_h_max 11
_diffrn_reflns_limit_h_min -11
_diffrn_reflns_limit_k_max 19
_diffrn_reflns_limit_k_min -19
_diffrn_reflns_limit_l_max 19
_diffrn_reflns_limit_l_min -19
_diffrn_reflns_number 34638
_diffrn_reflns_point_group_measured_fraction_full 0.997
_diffrn_reflns_point_group_measured_fraction_max 0.996
_diffrn_reflns_theta_full 67.684
_diffrn_reflns_theta_max 70.070
_diffrn_reflns_theta_min 3.961
_diffrn_source 'micro-focus sealed X-ray tube'
_diffrn_source_type 'SuperNova (Cu) X-ray Source'
_exptl_absorpt_coefficient_mu 12.727
_exptl_absorpt_correction_T_max 0.898
_exptl_absorpt_correction_T_min 0.238
_exptl_absorpt_correction_type gaussian
_exptl_absorpt_process_details
;
CrysAlisPro 1.171.40.82a (Rigaku Oxford Diffraction, 2020)
Numerical absorption correction based on gaussian integration over
a multifaceted crystal model
Empirical absorption correction using spherical harmonics,
implemented in SCALE3 ABSPACK scaling algorithm.
;
_exptl_crystal_colour 'clear light orange'
_exptl_crystal_density_diffrn 1.849
_exptl_crystal_description plate
_exptl_crystal_F_000 1260
_exptl_crystal_size_max 0.184
_exptl_crystal_size_mid 0.060
_exptl_crystal_size_min 0.039
_refine_diff_density_max 3.457
_refine_diff_density_min -2.086
_refine_diff_density_rms 0.181
_refine_ls_extinction_method none
_refine_ls_goodness_of_fit_ref 1.017
_refine_ls_hydrogen_treatment mixed
_refine_ls_matrix_type full
_refine_ls_number_parameters 571
_refine_ls_number_reflns 8849
_refine_ls_number_restraints 9
_refine_ls_restrained_S_all 1.016
_refine_ls_R_factor_all 0.0490
_refine_ls_R_factor_gt 0.0417
_refine_ls_shift/su_max 0.001
_refine_ls_shift/su_mean 0.000
_refine_ls_structure_factor_coef Fsqd
_refine_ls_weighting_details 'w=1/[\s^2^(Fo^2^)+(0.0698P)^2^+3.2684P] where P=(Fo^2^+2Fc^2^)/3'
_refine_ls_weighting_scheme calc
_refine_ls_wR_factor_gt 0.1045
_refine_ls_wR_factor_ref 0.1116
_reflns_Friedel_coverage 0.000
_reflns_number_gt 7651
_reflns_number_total 8849
_reflns_threshold_expression 'I > 2\s(I)'
_cod_data_source_file d1cc03310g2.cif
_cod_data_source_block lb045_faces
_cod_depositor_comments 'Adding full bibliography for 7128663--7128667.cif.'
_cod_database_code 7128667
_shelx_shelxl_version_number 2016/6
_chemical_oxdiff_formula BBrC46Cl2N7O2PPtW
_chemical_oxdiff_usercomment 'Vap diff, dcm/nHex, 5 degC o/n'
_shelx_space_group_comment
;
The symmetry employed for this shelxl refinement is uniquely defined
by the following loop, which should always be used as a source of
symmetry information in preference to the above space-group names.
They are only intended as comments.
;
_reflns_odcompleteness_completeness 99.02
_reflns_odcompleteness_iscentric 1
_reflns_odcompleteness_theta 71.98
_olex2_refinement_description
;
1. Fixed Uiso
 At 1.2 times of:
  All C(H) groups, All C(H,H) groups
 At 1.5 times of:
  All C(H,H,H) groups
2. Rigid bond restraints
 Pt1, W1, C1
 with sigma for 1-2 distances of 0.005 and sigma for 1-3 distances of 0.005
3. Uiso/Uaniso restraints and constraints
Pt1 \\sim W1 \\sim C1: within 1.7A with sigma of 0.02 and sigma for terminal
atoms of 0.04
Uanis(C1) \\sim Ueq: with sigma of 0.1 and sigma for terminal atoms of 0.2
4.a Secondary CH2 refined with riding coordinates:
 C60(H60A,H60B)
4.b Aromatic/amide H refined with riding coordinates:
 C7(H7), C12(H12), C17(H17), C23(H23), C24(H24), C25(H25), C31(H31), C32(H32),
 C33(H33), C34(H34), C35(H35), C41(H41), C42(H42), C43(H43), C44(H44), C45(H45),
  C51(H51), C52(H52), C53(H53), C54(H54), C55(H55)
4.c Idealised Me refined as rotating group:
 C5(H5A,H5B,H5C), C9(H9A,H9B,H9C), C10(H10A,H10B,H10C), C15(H15A,H15B,H15C),
 C017(H01A,H01B,H01C), C19(H19A,H19B,H19C), C22(H22A,H22B,H22C), C27(H27A,H27B,
 H27C)
;
_ins_header
;
TITL LB045_faces in P-1 
REM P-1 (#2 in standard setting)
CELL 1.54184   9.419088  15.850121  16.196242  88.1815  77.5162  82.3400
ZERR    2.00   0.000227   0.000421   0.000404   0.0021   0.0021   0.0021
LATT  1
SFAC C B N O P Cl Br W Pt
UNIT 92.00 2.00 14.00 4.00 2.00 4.00 2.00 2.00 2.00
TREF
HKLF 4
END
;
_olex2_submission_special_instructions 'No special instructions were received'
_oxdiff_exptl_absorpt_empirical_details
;
Empirical correction (ABSPACK) includes:
- Absorption correction using spherical harmonics
- Frame scaling
;
_oxdiff_exptl_absorpt_empirical_full_max 1.407
_oxdiff_exptl_absorpt_empirical_full_min 0.689

loop_
_space_group_symop_operation_xyz
'x, y, z'
'-x, -y, -z'

loop_
_atom_site_label
_atom_site_type_symbol
_atom_site_fract_x
_atom_site_fract_y
_atom_site_fract_z
_atom_site_U_iso_or_equiv
_atom_site_adp_type
_atom_site_occupancy
_atom_site_site_symmetry_order
_atom_site_calc_flag
_atom_site_refinement_flags_posn
_atom_site_refinement_flags_adp
_atom_site_refinement_flags_occupancy
_atom_site_disorder_assembly
_atom_site_disorder_group
Pt1 Pt 0.53244(2) 0.73621(2) 0.15361(2) 0.02148(8) Uani 1 1 d . U . . .
W1 W 0.24776(3) 0.80611(2) 0.34869(2) 0.01923(9) Uani 1 1 d . U . . .
Br1 Br 0.68241(8) 0.69534(5) 0.00822(4) 0.03926(17) Uani 1 1 d . . . . .
P1 P 0.66189(16) 0.62758(9) 0.21588(9) 0.0230(3) Uani 1 1 d . . . . .
O1 O 0.0545(6) 0.8127(3) 0.2138(3) 0.0414(12) Uani 1 1 d . . . . .
O2 O 0.3341(6) 0.9804(3) 0.2729(3) 0.0381(11) Uani 1 1 d . . . . .
N1 N 0.3742(6) 0.8836(3) 0.0592(3) 0.0273(10) Uani 1 1 d . . . . .
N2 N 0.0439(5) 0.8640(3) 0.4468(3) 0.0221(9) Uani 1 1 d . . . . .
N3 N 0.0168(5) 0.8271(3) 0.5247(3) 0.0228(9) Uani 1 1 d . . . . .
N4 N 0.3494(5) 0.8189(3) 0.4587(3) 0.0229(9) Uani 1 1 d . . . . .
N5 N 0.2768(5) 0.8018(3) 0.5396(3) 0.0223(9) Uani 1 1 d . . . . .
N6 N 0.1843(5) 0.6863(3) 0.4147(3) 0.0218(9) Uani 1 1 d . . . . .
N7 N 0.1546(5) 0.6816(3) 0.5008(3) 0.0216(9) Uani 1 1 d . . . . .
C1 C 0.3995(5) 0.7673(3) 0.2606(3) 0.0179(9) Uani 1 1 d . U . . .
C2 C 0.4273(6) 0.8303(4) 0.0963(3) 0.0254(11) Uani 1 1 d . . . . .
C3 C 0.2981(7) 0.9175(4) 0.3021(4) 0.0259(11) Uani 1 1 d . . . . .
C4 C 0.1244(7) 0.8084(4) 0.2641(4) 0.0271(12) Uani 1 1 d . . . . .
C5 C -0.0750(6) 0.9794(4) 0.3668(4) 0.0255(11) Uani 1 1 d . . . . .
H5A H 0.020676 0.994126 0.341886 0.038 Uiso 1 1 calc GR . . . .
H5B H -0.141440 1.030378 0.383135 0.038 Uiso 1 1 calc GR . . . .
H5C H -0.109367 0.948779 0.326470 0.038 Uiso 1 1 calc GR . . . .
C6 C -0.0667(6) 0.9246(3) 0.4435(3) 0.0220(11) Uani 1 1 d . . . . .
C7 C -0.1685(6) 0.9273(4) 0.5202(4) 0.0259(11) Uani 1 1 d . . . . .
H7 H -0.255314 0.964270 0.534633 0.031 Uiso 1 1 calc R . . . .
C8 C -0.1148(6) 0.8644(4) 0.5706(4) 0.0252(11) Uani 1 1 d . . . . .
C9 C -0.1796(7) 0.8371(4) 0.6586(4) 0.0327(13) Uani 1 1 d . . . . .
H9A H -0.126099 0.855933 0.697211 0.049 Uiso 1 1 calc GR . . . .
H9B H -0.173678 0.776190 0.660847 0.049 Uiso 1 1 calc GR . . . .
H9C H -0.280376 0.861764 0.674094 0.049 Uiso 1 1 calc GR . . . .
C10 C 0.5748(7) 0.8807(4) 0.3901(4) 0.0325(13) Uani 1 1 d . . . . .
H10A H 0.550764 0.940014 0.378296 0.049 Uiso 1 1 calc GR . . . .
H10B H 0.571727 0.847546 0.342123 0.049 Uiso 1 1 calc GR . . . .
H10C H 0.671516 0.871083 0.401581 0.049 Uiso 1 1 calc GR . . . .
C11 C 0.4667(6) 0.8551(3) 0.4653(4) 0.0229(11) Uani 1 1 d . . . . .
C12 C 0.4706(7) 0.8619(4) 0.5510(4) 0.0286(12) Uani 1 1 d . . . . .
H12 H 0.540642 0.884505 0.573134 0.034 Uiso 1 1 calc R . . . .
C13 C 0.3479(7) 0.8277(4) 0.5960(4) 0.0244(11) Uani 1 1 d . . . . .
C15 C 0.2073(7) 0.5885(4) 0.2931(4) 0.0303(12) Uani 1 1 d . . . . .
H15A H 0.245559 0.529598 0.283405 0.045 Uiso 1 1 calc GR . . . .
H15B H 0.275665 0.623466 0.261220 0.045 Uiso 1 1 calc GR . . . .
H15C H 0.115527 0.600116 0.275669 0.045 Uiso 1 1 calc GR . . . .
C16 C 0.1844(6) 0.6076(4) 0.3847(4) 0.0245(11) Uani 1 1 d . . . . .
C17 C 0.1549(7) 0.5522(4) 0.4537(4) 0.0277(12) Uani 1 1 d . . . . .
H17 H 0.149281 0.494183 0.451293 0.033 Uiso 1 1 calc R . . . .
C017 C 0.2965(8) 0.8207(4) 0.6894(4) 0.0322(13) Uani 1 1 d . . . . .
H01A H 0.371688 0.833559 0.716870 0.048 Uiso 1 1 calc GR . . . .
H01B H 0.275060 0.763905 0.703831 0.048 Uiso 1 1 calc GR . . . .
H01C H 0.209488 0.860300 0.707679 0.048 Uiso 1 1 calc GR . . . .
C18 C 0.1357(7) 0.6003(4) 0.5258(4) 0.0272(12) Uani 1 1 d . . . . .
C19 C 0.0957(8) 0.5748(4) 0.6177(4) 0.0348(14) Uani 1 1 d . . . . .
H19A H -0.003655 0.598281 0.641287 0.052 Uiso 1 1 calc GR . . . .
H19B H 0.160318 0.596017 0.648104 0.052 Uiso 1 1 calc GR . . . .
H19C H 0.104898 0.513838 0.622101 0.052 Uiso 1 1 calc GR . . . .
C20 C 0.3263(7) 0.9441(4) 0.0025(4) 0.0294(13) Uani 1 1 d . . . . .
C21 C 0.4027(8) 0.9405(4) -0.0816(4) 0.0340(14) Uani 1 1 d . . . . .
C22 C 0.5314(9) 0.8741(5) -0.1112(5) 0.0445(17) Uani 1 1 d . . . . .
H22A H 0.608511 0.881708 -0.083002 0.067 Uiso 1 1 calc GR . . . .
H22B H 0.565783 0.879424 -0.171161 0.067 Uiso 1 1 calc GR . . . .
H22C H 0.502187 0.818542 -0.098337 0.067 Uiso 1 1 calc GR . . . .
C23 C 0.3535(9) 1.0008(5) -0.1370(4) 0.0403(16) Uani 1 1 d . . . . .
H23 H 0.401081 0.999945 -0.193672 0.048 Uiso 1 1 calc R . . . .
C24 C 0.2347(9) 1.0623(5) -0.1089(5) 0.0449(17) Uani 1 1 d . . . . .
H24 H 0.204334 1.102996 -0.146254 0.054 Uiso 1 1 calc R . . . .
C25 C 0.1616(10) 1.0629(5) -0.0251(5) 0.0479(18) Uani 1 1 d . . . . .
H25 H 0.080691 1.103537 -0.007208 0.057 Uiso 1 1 calc R . . . .
C26 C 0.2057(8) 1.0042(4) 0.0336(4) 0.0346(14) Uani 1 1 d . . . . .
C27 C 0.1264(10) 1.0071(5) 0.1245(5) 0.0512(19) Uani 1 1 d . . . . .
H27A H 0.080266 0.956460 0.138120 0.077 Uiso 1 1 calc GR . . . .
H27B H 0.053240 1.056094 0.133600 0.077 Uiso 1 1 calc GR . . . .
H27C H 0.195041 1.010481 0.159924 0.077 Uiso 1 1 calc GR . . . .
C30 C 0.5877(7) 0.5271(4) 0.2116(4) 0.0288(12) Uani 1 1 d . . . . .
C31 C 0.5753(8) 0.4676(4) 0.2775(4) 0.0357(14) Uani 1 1 d . . . . .
H31 H 0.604569 0.478504 0.326981 0.043 Uiso 1 1 calc R . . . .
C32 C 0.5197(9) 0.3925(4) 0.2693(5) 0.0433(16) Uani 1 1 d . . . . .
H32 H 0.510856 0.353204 0.313435 0.052 Uiso 1 1 calc R . . . .
C33 C 0.4770(10) 0.3757(5) 0.1950(6) 0.0500(19) Uani 1 1 d . . . . .
H33 H 0.438651 0.325465 0.189688 0.060 Uiso 1 1 calc R . . . .
C34 C 0.4917(9) 0.4340(5) 0.1290(5) 0.0469(18) Uani 1 1 d . . . . .
H34 H 0.465642 0.422168 0.078830 0.056 Uiso 1 1 calc R . . . .
C35 C 0.5452(8) 0.5100(5) 0.1377(4) 0.0375(15) Uani 1 1 d . . . . .
H35 H 0.552493 0.549524 0.093766 0.045 Uiso 1 1 calc R . . . .
C40 C 0.8535(6) 0.6037(4) 0.1619(4) 0.0275(12) Uani 1 1 d . . . . .
C41 C 0.9230(7) 0.5201(4) 0.1512(5) 0.0365(14) Uani 1 1 d . . . . .
H41 H 0.870696 0.474965 0.170648 0.044 Uiso 1 1 calc R . . . .
C42 C 1.0694(9) 0.5042(5) 0.1119(5) 0.0484(18) Uani 1 1 d . . . . .
H42 H 1.114550 0.448379 0.103589 0.058 Uiso 1 1 calc R . . . .
C43 C 1.1493(8) 0.5706(5) 0.0847(4) 0.0427(16) Uani 1 1 d . . . . .
H43 H 1.247528 0.559593 0.057795 0.051 Uiso 1 1 calc R . . . .
C44 C 1.0824(8) 0.6537(5) 0.0978(4) 0.0384(15) Uani 1 1 d . . . . .
H44 H 1.136636 0.698621 0.081630 0.046 Uiso 1 1 calc R . . . .
C45 C 0.9351(7) 0.6699(4) 0.1349(4) 0.0298(12) Uani 1 1 d . . . . .
H45 H 0.890041 0.725821 0.141810 0.036 Uiso 1 1 calc R . . . .
C50 C 0.6718(7) 0.6425(3) 0.3258(3) 0.0240(11) Uani 1 1 d . . . . .
C51 C 0.5543(7) 0.6293(4) 0.3914(4) 0.0296(12) Uani 1 1 d . . . . .
H51 H 0.470169 0.612452 0.379321 0.036 Uiso 1 1 calc R . . . .
C52 C 0.5618(7) 0.6413(4) 0.4751(4) 0.0333(13) Uani 1 1 d . . . . .
H52 H 0.483816 0.630955 0.518653 0.040 Uiso 1 1 calc R . . . .
C53 C 0.6863(7) 0.6688(4) 0.4938(4) 0.0322(13) Uani 1 1 d . . . . .
H53 H 0.692031 0.676520 0.549612 0.039 Uiso 1 1 calc R . . . .
C54 C 0.8000(7) 0.6842(4) 0.4286(4) 0.0338(13) Uani 1 1 d . . . . .
H54 H 0.882131 0.703639 0.440808 0.041 Uiso 1 1 calc R . . . .
C55 C 0.7951(7) 0.6715(4) 0.3446(4) 0.0286(12) Uani 1 1 d . . . . .
H55 H 0.873314 0.682161 0.301337 0.034 Uiso 1 1 calc R . . . .
B1 B 0.1310(7) 0.7626(4) 0.5548(4) 0.0235(12) Uani 1 1 d . . . . .
H1 H 0.105(7) 0.753(4) 0.624(4) 0.015(14) Uiso 1 1 d . . . . .
Cl1 Cl 0.1762(2) 0.78863(13) -0.08902(12) 0.0503(4) Uani 1 1 d . . . . .
Cl2 Cl -0.0057(3) 0.71742(16) -0.18678(12) 0.0632(6) Uani 1 1 d . . . . .
C60 C 0.0642(13) 0.7105(7) -0.0948(6) 0.069(3) Uani 1 1 d . . . . .
H60A H -0.016856 0.715538 -0.046034 0.083 Uiso 1 1 calc R . . . .
H60B H 0.120346 0.654820 -0.092448 0.083 Uiso 1 1 calc R . . . .

loop_
_atom_site_aniso_label
_atom_site_aniso_U_11
_atom_site_aniso_U_22
_atom_site_aniso_U_33
_atom_site_aniso_U_23
_atom_site_aniso_U_13
_atom_site_aniso_U_12
Pt1 0.01683(14) 0.02310(13) 0.02372(13) -0.00512(8) -0.00246(9) -0.00164(9)
W1 0.01406(14) 0.01954(14) 0.02362(13) -0.00273(9) -0.00151(9) -0.00397(10)
Br1 0.0363(4) 0.0450(4) 0.0328(3) -0.0090(3) -0.0034(3) 0.0036(3)
P1 0.0165(7) 0.0233(7) 0.0288(6) -0.0059(5) -0.0039(5) -0.0016(5)
O1 0.046(3) 0.045(3) 0.042(2) -0.001(2) -0.026(2) -0.010(2)
O2 0.041(3) 0.029(2) 0.042(2) 0.0056(18) 0.000(2) -0.013(2)
N1 0.020(3) 0.025(2) 0.036(3) -0.004(2) -0.004(2) -0.004(2)
N2 0.014(2) 0.024(2) 0.029(2) -0.0014(17) -0.0022(17) -0.0080(19)
N3 0.017(2) 0.027(2) 0.025(2) -0.0015(17) -0.0034(18) -0.0076(19)
N4 0.021(2) 0.021(2) 0.025(2) -0.0009(16) -0.0012(18) -0.0019(19)
N5 0.019(2) 0.024(2) 0.025(2) -0.0020(16) -0.0036(18) -0.0038(19)
N6 0.018(2) 0.018(2) 0.030(2) 0.0027(17) -0.0052(18) -0.0080(18)
N7 0.015(2) 0.019(2) 0.031(2) 0.0017(17) -0.0041(18) -0.0052(18)
C1 0.008(2) 0.014(2) 0.026(2) -0.0030(17) 0.0029(17) 0.0062(18)
C2 0.019(3) 0.029(3) 0.027(3) -0.003(2) -0.004(2) -0.004(2)
C3 0.018(3) 0.028(3) 0.029(3) -0.004(2) -0.002(2) 0.001(2)
C4 0.020(3) 0.022(3) 0.037(3) -0.004(2) 0.000(2) -0.003(2)
C5 0.015(3) 0.023(3) 0.036(3) 0.000(2) -0.004(2) 0.003(2)
C6 0.016(3) 0.021(3) 0.031(3) -0.003(2) -0.006(2) -0.006(2)
C7 0.016(3) 0.032(3) 0.030(3) -0.005(2) -0.004(2) -0.006(2)
C8 0.016(3) 0.031(3) 0.029(3) -0.010(2) 0.002(2) -0.010(2)
C9 0.021(3) 0.037(3) 0.037(3) -0.005(2) 0.000(2) -0.003(3)
C10 0.023(3) 0.036(3) 0.041(3) -0.001(2) -0.005(3) -0.012(3)
C11 0.013(3) 0.020(3) 0.036(3) -0.003(2) -0.006(2) -0.003(2)
C12 0.021(3) 0.028(3) 0.039(3) -0.005(2) -0.010(2) -0.006(2)
C13 0.020(3) 0.024(3) 0.030(3) -0.003(2) -0.007(2) -0.002(2)
C15 0.025(3) 0.026(3) 0.041(3) -0.005(2) -0.008(2) -0.007(2)
C16 0.012(3) 0.024(3) 0.038(3) -0.005(2) -0.004(2) -0.003(2)
C17 0.020(3) 0.022(3) 0.043(3) -0.001(2) -0.010(2) -0.006(2)
C017 0.032(3) 0.033(3) 0.035(3) 0.001(2) -0.013(3) -0.006(3)
C18 0.023(3) 0.022(3) 0.040(3) 0.002(2) -0.011(2) -0.009(2)
C19 0.040(4) 0.029(3) 0.039(3) 0.007(2) -0.012(3) -0.011(3)
C20 0.033(3) 0.026(3) 0.033(3) 0.001(2) -0.012(2) -0.009(3)
C21 0.035(4) 0.030(3) 0.041(3) 0.005(2) -0.010(3) -0.015(3)
C22 0.036(4) 0.047(4) 0.044(4) 0.007(3) 0.004(3) -0.005(3)
C23 0.041(4) 0.042(4) 0.040(3) 0.012(3) -0.007(3) -0.016(3)
C24 0.044(4) 0.040(4) 0.050(4) 0.016(3) -0.010(3) -0.009(3)
C25 0.046(5) 0.041(4) 0.055(4) 0.002(3) -0.013(4) 0.004(3)
C26 0.036(4) 0.031(3) 0.036(3) -0.002(2) -0.009(3) 0.000(3)
C27 0.051(5) 0.047(4) 0.046(4) -0.002(3) -0.004(4) 0.016(4)
C30 0.024(3) 0.023(3) 0.040(3) -0.010(2) -0.007(2) -0.002(2)
C31 0.030(4) 0.032(3) 0.047(4) 0.003(3) -0.012(3) -0.006(3)
C32 0.043(4) 0.027(3) 0.058(4) -0.003(3) -0.005(3) -0.005(3)
C33 0.050(5) 0.027(3) 0.074(5) -0.016(3) -0.009(4) -0.012(3)
C34 0.048(5) 0.040(4) 0.055(4) -0.023(3) -0.006(3) -0.015(4)
C35 0.034(4) 0.038(4) 0.041(3) -0.007(3) -0.005(3) -0.010(3)
C40 0.016(3) 0.038(3) 0.027(3) -0.008(2) -0.003(2) 0.000(2)
C41 0.020(3) 0.036(3) 0.050(4) -0.007(3) -0.003(3) 0.003(3)
C42 0.035(4) 0.048(4) 0.057(4) -0.018(3) 0.000(3) 0.004(3)
C43 0.023(3) 0.062(5) 0.038(3) -0.011(3) 0.001(3) 0.001(3)
C44 0.032(4) 0.049(4) 0.035(3) 0.000(3) -0.007(3) -0.012(3)
C45 0.031(3) 0.029(3) 0.028(3) -0.006(2) -0.004(2) 0.001(3)
C50 0.023(3) 0.021(3) 0.027(3) -0.0055(19) -0.005(2) 0.000(2)
C51 0.017(3) 0.035(3) 0.037(3) -0.003(2) -0.007(2) 0.001(2)
C52 0.022(3) 0.039(3) 0.036(3) 0.003(2) -0.001(2) 0.001(3)
C53 0.028(3) 0.037(3) 0.031(3) -0.006(2) -0.012(2) 0.006(3)
C54 0.025(3) 0.038(3) 0.040(3) -0.009(3) -0.010(3) -0.002(3)
C55 0.022(3) 0.028(3) 0.035(3) -0.004(2) -0.003(2) -0.005(2)
B1 0.022(3) 0.021(3) 0.028(3) 0.000(2) -0.005(2) -0.009(3)
Cl1 0.0470(11) 0.0575(11) 0.0484(9) -0.0032(8) -0.0047(8) -0.0214(9)
Cl2 0.0738(15) 0.0863(15) 0.0395(9) 0.0137(9) -0.0187(9) -0.0395(13)
C60 0.105(9) 0.075(6) 0.049(4) 0.016(4) -0.036(5) -0.057(6)

loop_
_atom_type_symbol
_atom_type_description
_atom_type_scat_dispersion_real
_atom_type_scat_dispersion_imag
_atom_type_scat_source
C C 0.0181 0.0091 'International Tables Vol C Tables 4.2.6.8 and 6.1.1.4'
H H 0.0000 0.0000 'International Tables Vol C Tables 4.2.6.8 and 6.1.1.4'
B B 0.0090 0.0039 'International Tables Vol C Tables 4.2.6.8 and 6.1.1.4'
Br Br -0.6763 1.2805 'International Tables Vol C Tables 4.2.6.8 and 6.1.1.4'
Cl Cl 0.3639 0.7018 'International Tables Vol C Tables 4.2.6.8 and 6.1.1.4'
N N 0.0311 0.0180 'International Tables Vol C Tables 4.2.6.8 and 6.1.1.4'
O O 0.0492 0.0322 'International Tables Vol C Tables 4.2.6.8 and 6.1.1.4'
P P 0.2955 0.4335 'International Tables Vol C Tables 4.2.6.8 and 6.1.1.4'
Pt Pt -4.5932 6.9264 'International Tables Vol C Tables 4.2.6.8 and 6.1.1.4'
W W -5.4734 5.5774 'International Tables Vol C Tables 4.2.6.8 and 6.1.1.4'

loop_
_exptl_crystal_face_index_h
_exptl_crystal_face_index_k
_exptl_crystal_face_index_l
_exptl_crystal_face_perp_dist
1 9 -5 0.0148
4 1 -6 0.0653
-4 1 6 0.0503
0 -9 4 0.0250
0 7 7 0.0236
0 -7 -7 0.0302
6 1 1 0.1041
-1 0 10 0.0118
0 -2 10 0.0140
0 1 -10 0.0256
-5 -4 2 0.0523

loop_
_geom_angle_atom_site_label_1
_geom_angle_atom_site_label_2
_geom_angle_atom_site_label_3
_geom_angle
_geom_angle_site_symmetry_1
_geom_angle_site_symmetry_3
_geom_angle_publ_flag
P1 Pt1 Br1 91.69(4) . . ?
C1 Pt1 Br1 174.13(15) . . ?
C1 Pt1 P1 91.98(15) . . ?
C1 Pt1 C2 90.0(2) . . ?
C2 Pt1 Br1 86.41(17) . . ?
C2 Pt1 P1 177.82(17) . . ?
N4 W1 N2 79.98(17) . . ?
N4 W1 N6 83.29(16) . . ?
N6 W1 N2 81.10(17) . . ?
C1 W1 N2 172.90(19) . . ?
C1 W1 N4 106.0(2) . . ?
C1 W1 N6 103.22(19) . . ?
C1 W1 C3 81.8(2) . . ?
C1 W1 C4 84.7(2) . . ?
C3 W1 N2 94.3(2) . . ?
C3 W1 N4 92.3(2) . . ?
C3 W1 N6 174.1(2) . . ?
C3 W1 C4 86.3(2) . . ?
C4 W1 N2 89.2(2) . . ?
C4 W1 N4 168.9(2) . . ?
C4 W1 N6 97.24(19) . . ?
C30 P1 Pt1 110.8(2) . . ?
C40 P1 Pt1 113.8(2) . . ?
C40 P1 C30 103.8(3) . . ?
C40 P1 C50 103.5(3) . . ?
C50 P1 Pt1 117.06(19) . . ?
C50 P1 C30 106.8(3) . . ?
C2 N1 C20 170.8(6) . . ?
N3 N2 W1 117.9(4) . . ?
C6 N2 W1 134.0(4) . . ?
C6 N2 N3 107.9(5) . . ?
N2 N3 C8 109.3(5) . . ?
N2 N3 B1 122.1(5) . . ?
C8 N3 B1 128.2(5) . . ?
N5 N4 W1 120.9(3) . . ?
C11 N4 W1 131.0(4) . . ?
C11 N4 N5 107.1(4) . . ?
N4 N5 B1 120.5(4) . . ?
C13 N5 N4 109.9(5) . . ?
C13 N5 B1 129.6(5) . . ?
N7 N6 W1 120.4(3) . . ?
C16 N6 W1 131.3(4) . . ?
C16 N6 N7 107.8(4) . . ?
N6 N7 B1 120.8(4) . . ?
C18 N7 N6 109.7(5) . . ?
C18 N7 B1 129.2(5) . . ?
W1 C1 Pt1 168.4(3) . . ?
N1 C2 Pt1 175.8(5) . . ?
O2 C3 W1 176.6(6) . . ?
O1 C4 W1 177.4(5) . . ?
H5A C5 H5B 109.5 . . ?
H5A C5 H5C 109.5 . . ?
H5B C5 H5C 109.5 . . ?
C6 C5 H5A 109.5 . . ?
C6 C5 H5B 109.5 . . ?
C6 C5 H5C 109.5 . . ?
N2 C6 C5 123.2(5) . . ?
N2 C6 C7 109.4(5) . . ?
C7 C6 C5 127.4(6) . . ?
C6 C7 H7 126.8 . . ?
C8 C7 C6 106.5(5) . . ?
C8 C7 H7 126.8 . . ?
N3 C8 C7 106.9(5) . . ?
N3 C8 C9 123.1(6) . . ?
C7 C8 C9 130.0(6) . . ?
C8 C9 H9A 109.5 . . ?
C8 C9 H9B 109.5 . . ?
C8 C9 H9C 109.5 . . ?
H9A C9 H9B 109.5 . . ?
H9A C9 H9C 109.5 . . ?
H9B C9 H9C 109.5 . . ?
H10A C10 H10B 109.5 . . ?
H10A C10 H10C 109.5 . . ?
H10B C10 H10C 109.5 . . ?
C11 C10 H10A 109.5 . . ?
C11 C10 H10B 109.5 . . ?
C11 C10 H10C 109.5 . . ?
N4 C11 C10 122.7(5) . . ?
N4 C11 C12 109.5(5) . . ?
C12 C11 C10 127.7(5) . . ?
C11 C12 H12 127.2 . . ?
C13 C12 C11 105.7(5) . . ?
C13 C12 H12 127.2 . . ?
N5 C13 C12 107.7(5) . . ?
N5 C13 C017 123.8(5) . . ?
C12 C13 C017 128.5(5) . . ?
H15A C15 H15B 109.5 . . ?
H15A C15 H15C 109.5 . . ?
H15B C15 H15C 109.5 . . ?
C16 C15 H15A 109.5 . . ?
C16 C15 H15B 109.5 . . ?
C16 C15 H15C 109.5 . . ?
N6 C16 C15 123.3(5) . . ?
N6 C16 C17 108.4(5) . . ?
C17 C16 C15 128.3(5) . . ?
C16 C17 H17 126.6 . . ?
C18 C17 C16 106.8(5) . . ?
C18 C17 H17 126.6 . . ?
C13 C017 H01A 109.5 . . ?
C13 C017 H01B 109.5 . . ?
C13 C017 H01C 109.5 . . ?
H01A C017 H01B 109.5 . . ?
H01A C017 H01C 109.5 . . ?
H01B C017 H01C 109.5 . . ?
N7 C18 C17 107.4(5) . . ?
N7 C18 C19 122.6(5) . . ?
C17 C18 C19 129.9(5) . . ?
C18 C19 H19A 109.5 . . ?
C18 C19 H19B 109.5 . . ?
C18 C19 H19C 109.5 . . ?
H19A C19 H19B 109.5 . . ?
H19A C19 H19C 109.5 . . ?
H19B C19 H19C 109.5 . . ?
C21 C20 N1 118.0(6) . . ?
C21 C20 C26 124.0(6) . . ?
C26 C20 N1 118.1(6) . . ?
C20 C21 C22 121.3(6) . . ?
C23 C21 C20 117.2(7) . . ?
C23 C21 C22 121.5(7) . . ?
C21 C22 H22A 109.5 . . ?
C21 C22 H22B 109.5 . . ?
C21 C22 H22C 109.5 . . ?
H22A C22 H22B 109.5 . . ?
H22A C22 H22C 109.5 . . ?
H22B C22 H22C 109.5 . . ?
C21 C23 H23 119.5 . . ?
C24 C23 C21 121.0(7) . . ?
C24 C23 H23 119.5 . . ?
C23 C24 H24 120.1 . . ?
C25 C24 C23 119.8(7) . . ?
C25 C24 H24 120.1 . . ?
C24 C25 H25 119.0 . . ?
C24 C25 C26 121.9(8) . . ?
C26 C25 H25 119.0 . . ?
C20 C26 C25 116.2(7) . . ?
C20 C26 C27 122.9(6) . . ?
C25 C26 C27 121.0(7) . . ?
C26 C27 H27A 109.5 . . ?
C26 C27 H27B 109.5 . . ?
C26 C27 H27C 109.5 . . ?
H27A C27 H27B 109.5 . . ?
H27A C27 H27C 109.5 . . ?
H27B C27 H27C 109.5 . . ?
C31 C30 P1 123.4(5) . . ?
C35 C30 P1 117.0(5) . . ?
C35 C30 C31 119.6(6) . . ?
C30 C31 H31 119.9 . . ?
C32 C31 C30 120.1(6) . . ?
C32 C31 H31 119.9 . . ?
C31 C32 H32 120.0 . . ?
C31 C32 C33 120.0(7) . . ?
C33 C32 H32 120.0 . . ?
C32 C33 H33 120.1 . . ?
C34 C33 C32 119.8(6) . . ?
C34 C33 H33 120.1 . . ?
C33 C34 H34 119.9 . . ?
C33 C34 C35 120.3(7) . . ?
C35 C34 H34 119.9 . . ?
C30 C35 C34 120.1(7) . . ?
C30 C35 H35 119.9 . . ?
C34 C35 H35 119.9 . . ?
C41 C40 P1 121.5(5) . . ?
C45 C40 P1 119.5(5) . . ?
C45 C40 C41 118.8(6) . . ?
C40 C41 H41 120.0 . . ?
C42 C41 C40 120.1(7) . . ?
C42 C41 H41 120.0 . . ?
C41 C42 H42 119.7 . . ?
C43 C42 C41 120.5(8) . . ?
C43 C42 H42 119.7 . . ?
C42 C43 H43 120.2 . . ?
C42 C43 C44 119.7(7) . . ?
C44 C43 H43 120.2 . . ?
C43 C44 H44 120.0 . . ?
C45 C44 C43 120.0(6) . . ?
C45 C44 H44 120.0 . . ?
C40 C45 H45 119.6 . . ?
C44 C45 C40 120.8(6) . . ?
C44 C45 H45 119.6 . . ?
C51 C50 P1 120.6(4) . . ?
C51 C50 C55 119.2(5) . . ?
C55 C50 P1 120.1(4) . . ?
C50 C51 H51 119.8 . . ?
C50 C51 C52 120.5(6) . . ?
C52 C51 H51 119.8 . . ?
C51 C52 H52 119.9 . . ?
C51 C52 C53 120.2(6) . . ?
C53 C52 H52 119.9 . . ?
C52 C53 H53 120.5 . . ?
C54 C53 C52 119.1(6) . . ?
C54 C53 H53 120.5 . . ?
C53 C54 H54 119.3 . . ?
C53 C54 C55 121.5(6) . . ?
C55 C54 H54 119.3 . . ?
C50 C55 H55 120.2 . . ?
C54 C55 C50 119.6(6) . . ?
C54 C55 H55 120.2 . . ?
N3 B1 N5 107.9(4) . . ?
N3 B1 N7 108.3(4) . . ?
N3 B1 H1 112(3) . . ?
N5 B1 H1 103(3) . . ?
N7 B1 N5 108.9(5) . . ?
N7 B1 H1 116(3) . . ?
Cl1 C60 Cl2 113.2(5) . . ?
Cl1 C60 H60A 108.9 . . ?
Cl1 C60 H60B 108.9 . . ?
Cl2 C60 H60A 108.9 . . ?
Cl2 C60 H60B 108.9 . . ?
H60A C60 H60B 107.8 . . ?

loop_
_geom_bond_atom_site_label_1
_geom_bond_atom_site_label_2
_geom_bond_distance
_geom_bond_site_symmetry_2
_geom_bond_publ_flag
Pt1 Br1 2.5248(7) . ?
Pt1 P1 2.3087(15) . ?
Pt1 C1 1.940(5) . ?
Pt1 C2 1.996(6) . ?
W1 N2 2.315(5) . ?
W1 N4 2.223(5) . ?
W1 N6 2.237(4) . ?
W1 C1 1.844(5) . ?
W1 C3 1.974(6) . ?
W1 C4 1.975(6) . ?
P1 C30 1.832(6) . ?
P1 C40 1.823(6) . ?
P1 C50 1.827(5) . ?
O1 C4 1.148(8) . ?
O2 C3 1.150(8) . ?
N1 C2 1.143(8) . ?
N1 C20 1.406(8) . ?
N2 N3 1.361(6) . ?
N2 C6 1.328(8) . ?
N3 C8 1.368(8) . ?
N3 B1 1.531(8) . ?
N4 N5 1.377(6) . ?
N4 C11 1.337(7) . ?
N5 C13 1.347(7) . ?
N5 B1 1.550(7) . ?
N6 N7 1.363(7) . ?
N6 C16 1.352(7) . ?
N7 C18 1.362(7) . ?
N7 B1 1.541(8) . ?
C5 H5A 0.9600 . ?
C5 H5B 0.9600 . ?
C5 H5C 0.9600 . ?
C5 C6 1.503(7) . ?
C6 C7 1.393(8) . ?
C7 H7 0.9300 . ?
C7 C8 1.382(9) . ?
C8 C9 1.498(8) . ?
C9 H9A 0.9600 . ?
C9 H9B 0.9600 . ?
C9 H9C 0.9600 . ?
C10 H10A 0.9600 . ?
C10 H10B 0.9600 . ?
C10 H10C 0.9600 . ?
C10 C11 1.493(8) . ?
C11 C12 1.405(8) . ?
C12 H12 0.9300 . ?
C12 C13 1.393(8) . ?
C13 C017 1.490(8) . ?
C15 H15A 0.9600 . ?
C15 H15B 0.9600 . ?
C15 H15C 0.9600 . ?
C15 C16 1.487(8) . ?
C16 C17 1.403(8) . ?
C17 H17 0.9300 . ?
C17 C18 1.381(9) . ?
C017 H01A 0.9600 . ?
C017 H01B 0.9600 . ?
C017 H01C 0.9600 . ?
C18 C19 1.510(8) . ?
C19 H19A 0.9600 . ?
C19 H19B 0.9600 . ?
C19 H19C 0.9600 . ?
C20 C21 1.395(9) . ?
C20 C26 1.395(10) . ?
C21 C22 1.499(11) . ?
C21 C23 1.393(9) . ?
C22 H22A 0.9600 . ?
C22 H22B 0.9600 . ?
C22 H22C 0.9600 . ?
C23 H23 0.9300 . ?
C23 C24 1.388(12) . ?
C24 H24 0.9300 . ?
C24 C25 1.382(12) . ?
C25 H25 0.9300 . ?
C25 C26 1.398(10) . ?
C26 C27 1.499(10) . ?
C27 H27A 0.9600 . ?
C27 H27B 0.9600 . ?
C27 H27C 0.9600 . ?
C30 C31 1.398(9) . ?
C30 C35 1.387(9) . ?
C31 H31 0.9300 . ?
C31 C32 1.384(9) . ?
C32 H32 0.9300 . ?
C32 C33 1.392(12) . ?
C33 H33 0.9300 . ?
C33 C34 1.387(12) . ?
C34 H34 0.9300 . ?
C34 C35 1.388(9) . ?
C35 H35 0.9300 . ?
C40 C41 1.396(10) . ?
C40 C45 1.387(9) . ?
C41 H41 0.9300 . ?
C41 C42 1.382(10) . ?
C42 H42 0.9300 . ?
C42 C43 1.380(12) . ?
C43 H43 0.9300 . ?
C43 C44 1.383(11) . ?
C44 H44 0.9300 . ?
C44 C45 1.380(10) . ?
C45 H45 0.9300 . ?
C50 C51 1.391(9) . ?
C50 C55 1.400(8) . ?
C51 H51 0.9300 . ?
C51 C52 1.392(9) . ?
C52 H52 0.9300 . ?
C52 C53 1.398(9) . ?
C53 H53 0.9300 . ?
C53 C54 1.374(10) . ?
C54 H54 0.9300 . ?
C54 C55 1.393(9) . ?
C55 H55 0.9300 . ?
B1 H1 1.11(6) . ?
Cl1 C60 1.747(8) . ?
Cl2 C60 1.749(8) . ?
C60 H60A 0.9700 . ?
C60 H60B 0.9700 . ?

loop_
_geom_torsion_atom_site_label_1
_geom_torsion_atom_site_label_2
_geom_torsion_atom_site_label_3
_geom_torsion_atom_site_label_4
_geom_torsion
_geom_torsion_site_symmetry_1
_geom_torsion_site_symmetry_2
_geom_torsion_site_symmetry_3
_geom_torsion_site_symmetry_4
_geom_torsion_publ_flag
Pt1 P1 C30 C31 -141.4(5) . . . . ?
Pt1 P1 C30 C35 39.9(6) . . . . ?
Pt1 P1 C40 C41 -140.0(5) . . . . ?
Pt1 P1 C40 C45 43.7(5) . . . . ?
Pt1 P1 C50 C51 79.0(5) . . . . ?
Pt1 P1 C50 C55 -97.7(5) . . . . ?
W1 N2 N3 C8 -174.0(3) . . . . ?
W1 N2 N3 B1 13.1(6) . . . . ?
W1 N2 C6 C5 -6.1(8) . . . . ?
W1 N2 C6 C7 173.7(3) . . . . ?
W1 N4 N5 C13 -169.5(4) . . . . ?
W1 N4 N5 B1 7.6(7) . . . . ?
W1 N4 C11 C10 -13.1(9) . . . . ?
W1 N4 C11 C12 168.4(4) . . . . ?
W1 N6 N7 C18 -172.9(4) . . . . ?
W1 N6 N7 B1 13.3(6) . . . . ?
W1 N6 C16 C15 -10.5(8) . . . . ?
W1 N6 C16 C17 171.5(4) . . . . ?
P1 C30 C31 C32 -179.2(6) . . . . ?
P1 C30 C35 C34 178.3(6) . . . . ?
P1 C40 C41 C42 -178.4(6) . . . . ?
P1 C40 C45 C44 176.6(5) . . . . ?
P1 C50 C51 C52 -179.6(5) . . . . ?
P1 C50 C55 C54 178.7(5) . . . . ?
N1 C20 C21 C22 0.4(9) . . . . ?
N1 C20 C21 C23 179.9(5) . . . . ?
N1 C20 C26 C25 -179.8(6) . . . . ?
N1 C20 C26 C27 0.3(10) . . . . ?
N2 N3 C8 C7 -1.4(6) . . . . ?
N2 N3 C8 C9 178.3(5) . . . . ?
N2 N3 B1 N5 50.6(6) . . . . ?
N2 N3 B1 N7 -67.0(6) . . . . ?
N2 C6 C7 C8 -0.6(6) . . . . ?
N3 N2 C6 C5 179.9(5) . . . . ?
N3 N2 C6 C7 -0.2(6) . . . . ?
N4 W1 C1 Pt1 -157.5(14) . . . . ?
N4 N5 C13 C12 -0.6(7) . . . . ?
N4 N5 C13 C017 178.3(5) . . . . ?
N4 N5 B1 N3 -64.3(6) . . . . ?
N4 N5 B1 N7 53.0(6) . . . . ?
N4 C11 C12 C13 -0.2(7) . . . . ?
N5 N4 C11 C10 178.3(5) . . . . ?
N5 N4 C11 C12 -0.1(6) . . . . ?
N6 W1 C1 Pt1 115.8(14) . . . . ?
N6 N7 C18 C17 0.4(6) . . . . ?
N6 N7 C18 C19 -177.7(5) . . . . ?
N6 N7 B1 N3 51.3(6) . . . . ?
N6 N7 B1 N5 -65.8(6) . . . . ?
N6 C16 C17 C18 0.6(7) . . . . ?
N7 N6 C16 C15 177.6(5) . . . . ?
N7 N6 C16 C17 -0.4(6) . . . . ?
C3 W1 C1 Pt1 -67.5(14) . . . . ?
C4 W1 C1 Pt1 19.5(14) . . . . ?
C5 C6 C7 C8 179.2(5) . . . . ?
C6 N2 N3 C8 1.0(5) . . . . ?
C6 N2 N3 B1 -171.9(4) . . . . ?
C6 C7 C8 N3 1.2(6) . . . . ?
C6 C7 C8 C9 -178.5(5) . . . . ?
C8 N3 B1 N5 -120.8(5) . . . . ?
C8 N3 B1 N7 121.5(5) . . . . ?
C10 C11 C12 C13 -178.6(6) . . . . ?
C11 N4 N5 C13 0.4(6) . . . . ?
C11 N4 N5 B1 177.5(5) . . . . ?
C11 C12 C13 N5 0.5(7) . . . . ?
C11 C12 C13 C017 -178.3(6) . . . . ?
C13 N5 B1 N3 112.1(6) . . . . ?
C13 N5 B1 N7 -130.6(6) . . . . ?
C15 C16 C17 C18 -177.2(6) . . . . ?
C16 N6 N7 C18 0.0(6) . . . . ?
C16 N6 N7 B1 -173.8(5) . . . . ?
C16 C17 C18 N7 -0.6(7) . . . . ?
C16 C17 C18 C19 177.3(6) . . . . ?
C18 N7 B1 N3 -121.2(6) . . . . ?
C18 N7 B1 N5 121.8(6) . . . . ?
C20 C21 C23 C24 0.8(10) . . . . ?
C21 C20 C26 C25 0.5(10) . . . . ?
C21 C20 C26 C27 -179.4(7) . . . . ?
C21 C23 C24 C25 -1.4(11) . . . . ?
C22 C21 C23 C24 -179.7(7) . . . . ?
C23 C24 C25 C26 1.5(12) . . . . ?
C24 C25 C26 C20 -1.0(11) . . . . ?
C24 C25 C26 C27 178.9(8) . . . . ?
C26 C20 C21 C22 -179.9(6) . . . . ?
C26 C20 C21 C23 -0.3(9) . . . . ?
C30 P1 C40 C41 -19.4(6) . . . . ?
C30 P1 C40 C45 164.2(5) . . . . ?
C30 P1 C50 C51 -45.8(6) . . . . ?
C30 P1 C50 C55 137.4(5) . . . . ?
C30 C31 C32 C33 0.5(12) . . . . ?
C31 C30 C35 C34 -0.5(11) . . . . ?
C31 C32 C33 C34 0.6(13) . . . . ?
C32 C33 C34 C35 -1.7(14) . . . . ?
C33 C34 C35 C30 1.6(13) . . . . ?
C35 C30 C31 C32 -0.6(11) . . . . ?
C40 P1 C30 C31 96.1(6) . . . . ?
C40 P1 C30 C35 -82.5(6) . . . . ?
C40 P1 C50 C51 -155.0(5) . . . . ?
C40 P1 C50 C55 28.3(6) . . . . ?
C40 C41 C42 C43 1.7(12) . . . . ?
C41 C40 C45 C44 0.2(9) . . . . ?
C41 C42 C43 C44 0.6(12) . . . . ?
C42 C43 C44 C45 -2.5(11) . . . . ?
C43 C44 C45 C40 2.1(9) . . . . ?
C45 C40 C41 C42 -2.1(10) . . . . ?
C50 P1 C30 C31 -12.8(7) . . . . ?
C50 P1 C30 C35 168.5(5) . . . . ?
C50 P1 C40 C41 92.0(5) . . . . ?
C50 P1 C40 C45 -84.4(5) . . . . ?
C50 C51 C52 C53 1.7(10) . . . . ?
C51 C50 C55 C54 1.9(9) . . . . ?
C51 C52 C53 C54 0.4(10) . . . . ?
C52 C53 C54 C55 -1.3(10) . . . . ?
C53 C54 C55 C50 0.2(10) . . . . ?
C55 C50 C51 C52 -2.8(9) . . . . ?
B1 N3 C8 C7 170.9(5) . . . . ?
B1 N3 C8 C9 -9.3(8) . . . . ?
B1 N5 C13 C12 -177.3(6) . . . . ?
B1 N5 C13 C017 1.6(10) . . . . ?
B1 N7 C18 C17 173.5(5) . . . . ?
B1 N7 C18 C19 -4.6(9) . . . . ?

loop_
_exptl_oxdiff_crystal_face_indexfrac_h
_exptl_oxdiff_crystal_face_indexfrac_k
_exptl_oxdiff_crystal_face_indexfrac_l
_exptl_oxdiff_crystal_face_x
_exptl_oxdiff_crystal_face_y
_exptl_oxdiff_crystal_face_z
0.5985 8.9784 -4.7595 0.2307 0.9639 -0.1331
3.8825 0.7190 -6.4853 0.1243 0.5284 0.8399
-4.0134 0.7221 6.0826 -0.0935 -0.4003 -0.9116
0.1053 -9.4377 3.8338 -0.2222 -0.9268 0.3028
-0.1464 7.3954 6.9956 -0.5260 0.3238 -0.7865
0.2626 -7.3573 -6.9558 0.5131 -0.3159 0.7981
6.0932 1.2906 1.4211 -0.6243 0.3798 0.6827
-0.7174 -0.0424 9.9267 -0.6393 -0.4384 -0.6317
0.4847 -1.6418 10.2543 -0.7546 -0.5185 -0.4022
0.0649 0.9196 -10.1966 0.7083 0.4863 0.5116
-5.2525 -3.9493 2.4914 0.2932 -0.7100 -0.6403
